data_1000423
loop_
_publ_author_name
'Jolicart, G'
'Leblanc, M'
'Morel, B'
'Dehaudt, Ph'
'Dubois, S'

_publ_section_title
;
Hydrothermal synthesis and structure determination of Cs2 Zr Si6 O15
;
_journal_coden_ASTM EJSCE5
_journal_name_full
;
European Journal of Solid State Inorganic Chemistry
;
_journal_page_first 647
_journal_page_last 657
_journal_volume 33
_journal_year 1996
_chemical_formula_structural 'Cs2 (Zr Si6 O15)'
_chemical_formula_sum 'Cs2 O15 Si6 Zr'
_chemical_name_systematic 'Dicaesium zirconium hexasilicate'
_space_group_IT_number 12
_symmetry_cell_setting monoclinic
_symmetry_Int_Tables_number 12
_symmetry_space_group_name_Hall '-C 2y'
_symmetry_space_group_name_H-M 'C 1 2/m 1'
_cell_angle_alpha 90
_cell_angle_beta 107.43(2)
_cell_angle_gamma 90
_cell_formula_units_Z 6
_cell_length_a 26.60999(1000)
_cell_length_b 7.506(2)
_cell_length_c 11.602(4)
_cell_volume 2210.9
_refine_ls_R_factor_all 0.08
_cod_database_code 1000423

loop_
_symmetry_equiv_pos_as_xyz
x,y,z
x,-y,z
-x,-y,-z
-x,y,-z
1/2+x,1/2+y,z
1/2+x,1/2-y,z
1/2-x,1/2-y,-z
1/2-x,1/2+y,-z

loop_
_atom_site_aniso_label
_atom_site_aniso_U_11
_atom_site_aniso_U_12
_atom_site_aniso_U_13
_atom_site_aniso_U_22
_atom_site_aniso_U_23
_atom_site_aniso_U_33
Cs1 0.0192(3) 0. 0.0101(3) 0.0321(4) 0. 0.0253(4)
Cs2 0.0175(3) 0. 0.0126(3) 0.0321(4) 0. 0.0247(4)
Cs3 0.0149(3) 0. 0.0087(3) 0.0272(4) 0. 0.0324(4)
Zr1 0.0061(4) 0. 0.0023(4) 0.0076(6) 0. 0.0061(6)
Zr2 0.0061(3) 0. 0.0012(3) 0.0066(4) 0. 0.0044(4)
Si1 0.0120(6) -0.0013(6) 0.0016(5) 0.0080(7) 0.0023(6) 0.0059(7)
Si2 0.0107(6) -0.0024(6) 0.0019(6) 0.0122(8) 0.0034(7) 0.0083(7)
Si3 0.0053(8) 0. 0.0022(8) 0.005(1) 0. 0.010(1)
Si4 0.0058(8) 0. 0.0021(7) 0.006(1) 0. 0.004(1)
Si5 0.0057(8) 0. 0.0016(7) 0.010(1) 0. 0.004(1)
Si6 0.0118(6) -0.0011(6) 0.0024(5) 0.0083(7) 0.0022(7) 0.0090(7)
O1 0.016(2) -0.001(2) 0.003(6) 0.011(2) 0.003(2) 0.012(2)
O2 0.011(3) 0. 0.007(3) 0.034(4) 0. 0.017(4)
O3 0.012(3) .000(3) -0.003(2) 0.033(4) 0.008(3) 0.015(3)
O4 0.013(4) 0. .000(4) 0.025(6) 0. 0.020(5)
O5 0.025(2) -0.001(2) 0.003(2) 0.013(2) -0.004(2) 0.007(2)
O6 0.038(3) -0.022(2) .000(2) 0.027(3) 0.004(2) 0.013(2)
O7 0.013(2) 0.008(2) 0.003(2) 0.025(3) 0.002(2) 0.017(2)
O8 0.025(3) 0. 0.008(3) 0.012(3) 0. 0.011(3)
O9 0.008(2) 0. 0.005(2) 0.026(4) 0. 0.005(3)
O10 0.013(2) -0.009(2) -0.004(2) 0.037(3) 0.022(3) 0.030(3)
O11 0.021(2) 0.001(2) 0.003(2) 0.013(2) 0.003(2) 0.007(2)
O12 0.019(3) 0. 0.005(2) 0.017(3) 0. 0.010(3)
O13 0.010(3) 0. 0.005(2) 0.041(5) 0. 0.015(3)
O14 0.016(3) 0. 0.007(2) 0.007(3) 0. 0.012(3)
O15 0.023(2) -0.012(2) 0.003(2) 0.025(3) 0.011(2) 0.016(2)
O16 0.012(3) 0. 0.007(3) 0.026(4) 0. 0.015(4)

loop_
_atom_site_label
_atom_site_type_symbol
_atom_site_symmetry_multiplicity
_atom_site_Wyckoff_symbol
_atom_site_fract_x
_atom_site_fract_y
_atom_site_fract_z
_atom_site_occupancy
_atom_site_attached_hydrogens
_atom_site_calc_flag
Cs1 Cs1+ 4 i 0.57556(3) 0. 0.01298(7) 1. 0 d
Cs2 Cs1+ 4 i 0.89700(3) 0. 0.37209(7) 1. 0 d
Cs3 Cs1+ 4 i 0.75285(2) 0. 0.36099(7) 1. 0 d
Zr1 Zr4+ 2 a 0. 0. 0. 1. 0 d
Zr2 Zr4+ 4 i 0.32034(3) 0. 0.35804(7) 1. 0 d
Si1 Si4+ 8 j 0.62801(6) 0.1981(2) 0.3709(1) 1. 0 d
Si2 Si4+ 8 j 0.30620(6) 0.1978(3) 0.0920(2) 1. 0 d
Si3 Si4+ 4 i 0.45800(9) 0. 0.3674(2) 1. 0 d
Si4 Si4+ 4 i 0.13668(8) 0. -0.0027(2) 1. 0 d
Si5 Si4+ 4 i 0.18322(8) 0. 0.2678(2) 1. 0 d
Si6 Si4+ 8 j 0.51238(6) 0.3033(2) 0.2679(2) 1. 0 d
O1 O2- 8 j 0.6649(2) 0.1972(6) 0.5069(4) 1. 0 d
O2 O2- 4 i 0.3996(2) 0. 0.3704(7) 1. 0 d
O3 O2- 4 e 0.25 0.25 0. 1. 0 d
O4 O2- 2 d 0. 0.5 0.5 1. 0 d
O5 O2- 8 j 0.8055(2) 0.2970(6) 0.2297(4) 1. 0 d
O6 O2- 8 j 0.6514(2) 0.3240(7) 0.2859(5) 1. 0 d
O7 O2- 8 j 0.5692(2) 0.2596(7) 0.3642(4) 1. 0 d
O8 O2- 4 i 0.6256(3) 0. 0.3096(6) 1. 0 d
O9 O2- 4 i 0.1813(2) 0. 0.1279(6) 1. 0 d
O10 O2- 8 j 0.3526(2) 0.3257(8) 0.0740(5) 1. 0 d
O11 O2- 8 j 0.5135(2) 0.2995(7) 0.1313(4) 1. 0 d
O12 O2- 4 i 0.3215(3) 0. 0.0550(6) 1. 0 d
O13 O2- 4 i 0.2414(3) 0. 0.3555(6) 1. 0 d
O14 O2- 4 i 0.9966(2) 0. 0.3048(6) 1. 0 d
O15 O2- 8 j 0.4687(2) 0.1710(7) 0.2937(5) 1. 0 d
O16 O2- 4 i 0.0784(2) 0. 0.0052(7) 1. 0 d

loop_
_atom_type_symbol
_atom_type_oxidation_number
Cs1+ 1.000
Zr4+ 4.000
Si4+ 4.000
O2- -2.000
